data_7029360
loop_
_publ_author_name
'Liu, Peng'
'Chen, Hongxia'
'Zhang, Yong'
'Xue, Mingqiang'
'Yao, Yingming'
'Shen, Qi'

_publ_section_title
;
 Synthesis of \g-amidine-functionalized dianionic \b-diketiminato
 lanthanide amides and trianionic \b-diketiminato Na/Sm heterobimetallic
 complexes and their reactivity in polymerization of l-lactide.
;
_journal_issue 14
_journal_name_full 'Dalton transactions (Cambridge, England : 2003)'
_journal_page_first 5586
_journal_page_last 5594
_journal_paper_doi 10.1039/c3dt52706a
_journal_volume 43
_journal_year 2014
_chemical_formula_moiety 'C48 H80 N5 Si2 Sm'
_chemical_formula_sum 'C48 H80 N5 Si2 Sm'
_chemical_formula_weight 933.70
_chemical_name_systematic
; 
 ? 
;
_space_group_IT_number 2
_symmetry_cell_setting triclinic
_symmetry_Int_Tables_number 2
_symmetry_space_group_name_Hall '-P 1'
_symmetry_space_group_name_H-M 'P -1'
_atom_sites_solution_hydrogens geom
_atom_sites_solution_primary direct
_atom_sites_solution_secondary difmap
_audit_creation_method SHELXL-97
_cell_angle_alpha 84.091(7)
_cell_angle_beta 81.737(6)
_cell_angle_gamma 86.887(9)
_cell_formula_units_Z 2
_cell_length_a 11.5601(11)
_cell_length_b 12.3884(15)
_cell_length_c 17.6788(17)
_cell_measurement_reflns_used 12195
_cell_measurement_temperature 223(2)
_cell_measurement_theta_max 27.5
_cell_measurement_theta_min 3.0
_cell_volume 2490.2(5)
_computing_cell_refinement CrystalClear
_computing_data_collection CrystalClear
_computing_data_reduction CrystalStructure
_computing_molecular_graphics 'Bruker SHELXTL'
_computing_publication_material 'Bruker SHELXTL'
_computing_structure_refinement 'SHELXL-97 (Sheldrick, 1997)'
_computing_structure_solution 'SHELXS-97 (Sheldrick, 1990)'
_diffrn_ambient_temperature 223(2)
_diffrn_detector_area_resol_mean 14.63
_diffrn_measured_fraction_theta_full 0.993
_diffrn_measured_fraction_theta_max 0.993
_diffrn_measurement_device_type 'Rigaku Saturn'
_diffrn_measurement_method \w
_diffrn_radiation_monochromator graphite
_diffrn_radiation_source 'fine-focus sealed tube'
_diffrn_radiation_type MoK\a
_diffrn_radiation_wavelength 0.71075
_diffrn_reflns_av_R_equivalents 0.0559
_diffrn_reflns_av_unetI/netI 0.0858
_diffrn_reflns_limit_h_max 12
_diffrn_reflns_limit_h_min -14
_diffrn_reflns_limit_k_max 15
_diffrn_reflns_limit_k_min -15
_diffrn_reflns_limit_l_max 15
_diffrn_reflns_limit_l_min -21
_diffrn_reflns_number 20400
_diffrn_reflns_theta_full 25.50
_diffrn_reflns_theta_max 25.50
_diffrn_reflns_theta_min 3.04
_exptl_absorpt_coefficient_mu 1.263
_exptl_absorpt_correction_T_max 0.804
_exptl_absorpt_correction_T_min 0.541
_exptl_absorpt_correction_type multi-scan
_exptl_absorpt_process_details 'Jacobson, R. (1998) Private communication'
_exptl_crystal_colour yellow
_exptl_crystal_density_diffrn 1.245
_exptl_crystal_density_method 'not measured'
_exptl_crystal_description block
_exptl_crystal_F_000 986
_exptl_crystal_size_max 0.26
_exptl_crystal_size_mid 0.20
_exptl_crystal_size_min 0.09
_refine_diff_density_max 0.479
_refine_diff_density_min -0.690
_refine_diff_density_rms 0.091
_refine_ls_extinction_method none
_refine_ls_goodness_of_fit_ref 1.117
_refine_ls_hydrogen_treatment mixed
_refine_ls_matrix_type full
_refine_ls_number_parameters 520
_refine_ls_number_reflns 9189
_refine_ls_number_restraints 1
_refine_ls_restrained_S_all 1.117
_refine_ls_R_factor_all 0.0653
_refine_ls_R_factor_gt 0.0529
_refine_ls_shift/su_max 0.002
_refine_ls_shift/su_mean 0.000
_refine_ls_structure_factor_coef Fsqd
_refine_ls_weighting_details 'calc w=1/[\s^2^(Fo^2^)+(0.0255P)^2^+0.0000P] where P=(Fo^2^+2Fc^2^)/3'
_refine_ls_weighting_scheme calc
_refine_ls_wR_factor_gt 0.0866
_refine_ls_wR_factor_ref 0.0917
_reflns_number_gt 7960
_reflns_number_total 9189
_reflns_threshold_expression >2sigma(I)
_cod_data_source_file c3dt52706a.txt
_cod_data_source_block complex1
_cod_database_code 7029360

loop_
_symmetry_equiv_pos_as_xyz
'x, y, z'
'-x, -y, -z'

loop_
_atom_site_label
_atom_site_type_symbol
_atom_site_fract_x
_atom_site_fract_y
_atom_site_fract_z
_atom_site_U_iso_or_equiv
_atom_site_adp_type
_atom_site_occupancy
_atom_site_symmetry_multiplicity
_atom_site_calc_flag
_atom_site_refinement_flags
Sm1 Sm 0.70064(2) 0.758976(17) 0.732440(13) 0.03151(9) Uani 1 1 d .
Si1 Si 0.55469(12) 0.57123(10) 0.65146(8) 0.0429(3) Uani 1 1 d .
Si2 Si 0.60748(13) 0.78401(10) 0.55577(8) 0.0424(3) Uani 1 1 d .
N1 N 0.8076(3) 0.9105(2) 0.75283(19) 0.0296(8) Uani 1 1 d .
N2 N 0.8265(3) 0.6491(3) 0.7934(2) 0.0312(8) Uani 1 1 d .
N3 N 0.6128(3) 0.6974(3) 0.6366(2) 0.0346(9) Uani 1 1 d .
N4 N 0.6136(3) 0.7972(3) 0.8567(2) 0.0330(9) Uani 1 1 d .
N5 N 0.6612(3) 0.7484(3) 0.9807(2) 0.0386(9) Uani 1 1 d D
H5 H 0.5868 0.7435 0.9970 0.046 Uiso 1 1 calc RD
C1 C 0.8859(4) 0.9895(3) 0.8548(3) 0.0461(13) Uani 1 1 d .
H1A H 0.8997 1.0565 0.8256 0.055 Uiso 1 1 calc R
H1B H 0.9044 0.9786 0.9052 0.055 Uiso 1 1 calc R
C2 C 0.8379(4) 0.9061(3) 0.8234(2) 0.0272(10) Uani 1 1 d .
C3 C 0.8202(4) 0.7994(3) 0.8756(2) 0.0272(10) Uani 1 1 d .
H3 H 0.8574 0.8096 0.9213 0.033 Uiso 1 1 calc R
C4 C 0.8843(4) 0.6992(3) 0.8428(2) 0.0298(10) Uani 1 1 d .
C5 C 0.9875(4) 0.6681(3) 0.8648(3) 0.0429(12) Uani 1 1 d .
H5A H 1.0285 0.6064 0.8464 0.051 Uiso 1 1 calc R
H5B H 1.0194 0.7079 0.8988 0.051 Uiso 1 1 calc R
C6 C 0.8247(4) 1.0109(3) 0.7034(2) 0.0321(11) Uani 1 1 d .
C7 C 0.9331(4) 1.0292(3) 0.6585(2) 0.0368(11) Uani 1 1 d .
C8 C 0.9420(5) 1.1207(4) 0.6050(3) 0.0464(13) Uani 1 1 d .
H8 H 1.0141 1.1345 0.5744 0.056 Uiso 1 1 calc R
C9 C 0.8482(5) 1.1904(4) 0.5963(3) 0.0507(14) Uani 1 1 d .
H9 H 0.8553 1.2498 0.5585 0.061 Uiso 1 1 calc R
C10 C 0.7435(5) 1.1738(4) 0.6428(3) 0.0487(13) Uani 1 1 d .
H10 H 0.6801 1.2234 0.6375 0.058 Uiso 1 1 calc R
C11 C 0.7300(4) 1.0846(3) 0.6974(2) 0.0378(11) Uani 1 1 d .
C12 C 1.0398(4) 0.9550(4) 0.6663(3) 0.0439(13) Uani 1 1 d .
H12 H 1.0179 0.8975 0.7083 0.053 Uiso 1 1 calc R
C13 C 1.0789(5) 0.8998(4) 0.5927(3) 0.0598(15) Uani 1 1 d .
H13A H 1.0156 0.8582 0.5817 0.090 Uiso 1 1 calc R
H13B H 1.1464 0.8515 0.5995 0.090 Uiso 1 1 calc R
H13C H 1.0996 0.9545 0.5503 0.090 Uiso 1 1 calc R
C14 C 1.1419(5) 1.0143(5) 0.6873(3) 0.0685(17) Uani 1 1 d .
H14A H 1.1680 1.0688 0.6458 0.103 Uiso 1 1 calc R
H14B H 1.2059 0.9626 0.6956 0.103 Uiso 1 1 calc R
H14C H 1.1165 1.0493 0.7339 0.103 Uiso 1 1 calc R
C15 C 0.6152(4) 1.0728(4) 0.7505(3) 0.0483(13) Uani 1 1 d .
H15 H 0.6146 0.9976 0.7757 0.058 Uiso 1 1 calc R
C16 C 0.5062(5) 1.0904(5) 0.7094(4) 0.0770(19) Uani 1 1 d .
H16A H 0.5036 1.1638 0.6845 0.116 Uiso 1 1 calc R
H16B H 0.4365 1.0794 0.7466 0.116 Uiso 1 1 calc R
H16C H 0.5096 1.0391 0.6712 0.116 Uiso 1 1 calc R
C17 C 0.6073(5) 1.1494(4) 0.8139(3) 0.0723(18) Uani 1 1 d .
H17A H 0.6741 1.1352 0.8415 0.108 Uiso 1 1 calc R
H17B H 0.5358 1.1375 0.8492 0.108 Uiso 1 1 calc R
H17C H 0.6071 1.2241 0.7912 0.108 Uiso 1 1 calc R
C18 C 0.8635(4) 0.5392(3) 0.7792(3) 0.0316(10) Uani 1 1 d .
C19 C 0.8321(4) 0.4531(3) 0.8360(3) 0.0356(11) Uani 1 1 d .
C20 C 0.8570(4) 0.3475(4) 0.8171(3) 0.0471(13) Uani 1 1 d .
H20 H 0.8367 0.2894 0.8544 0.056 Uiso 1 1 calc R
C21 C 0.9105(5) 0.3253(4) 0.7456(3) 0.0529(14) Uani 1 1 d .
H21 H 0.9242 0.2530 0.7338 0.063 Uiso 1 1 calc R
C22 C 0.9439(4) 0.4098(4) 0.6913(3) 0.0486(13) Uani 1 1 d .
H22 H 0.9816 0.3945 0.6426 0.058 Uiso 1 1 calc R
C23 C 0.9227(4) 0.5177(3) 0.7071(3) 0.0379(11) Uani 1 1 d .
C24 C 0.7753(4) 0.4712(3) 0.9167(3) 0.0402(12) Uani 1 1 d .
H24 H 0.7660 0.5506 0.9200 0.048 Uiso 1 1 calc R
C25 C 0.6532(4) 0.4240(4) 0.9358(3) 0.0520(14) Uani 1 1 d .
H25A H 0.6012 0.4625 0.9028 0.078 Uiso 1 1 calc R
H25B H 0.6228 0.4322 0.9890 0.078 Uiso 1 1 calc R
H25C H 0.6585 0.3476 0.9275 0.078 Uiso 1 1 calc R
C26 C 0.8542(5) 0.4245(4) 0.9759(3) 0.0519(14) Uani 1 1 d .
H26A H 0.8651 0.3466 0.9739 0.078 Uiso 1 1 calc R
H26B H 0.8178 0.4396 1.0269 0.078 Uiso 1 1 calc R
H26C H 0.9295 0.4579 0.9644 0.078 Uiso 1 1 calc R
C27 C 0.9714(4) 0.6079(4) 0.6479(3) 0.0444(13) Uani 1 1 d .
H27 H 0.9505 0.6779 0.6698 0.053 Uiso 1 1 calc R
C28 C 0.9226(5) 0.6128(4) 0.5723(3) 0.0605(15) Uani 1 1 d .
H28A H 0.9412 0.5448 0.5497 0.091 Uiso 1 1 calc R
H28B H 0.9570 0.6719 0.5374 0.091 Uiso 1 1 calc R
H28C H 0.8384 0.6250 0.5813 0.091 Uiso 1 1 calc R
C29 C 1.1041(5) 0.5958(5) 0.6336(4) 0.088(2) Uani 1 1 d .
H29A H 1.1270 0.5264 0.6139 0.132 Uiso 1 1 calc R
H29B H 1.1352 0.5994 0.6813 0.132 Uiso 1 1 calc R
H29C H 1.1346 0.6540 0.5963 0.132 Uiso 1 1 calc R
C30 C 0.7122(5) 0.8931(4) 0.5599(3) 0.0595(15) Uani 1 1 d .
H30A H 0.6908 0.9275 0.6070 0.089 Uiso 1 1 calc R
H30B H 0.7091 0.9470 0.5162 0.089 Uiso 1 1 calc R
H30C H 0.7910 0.8613 0.5584 0.089 Uiso 1 1 calc R
C31 C 0.6533(6) 0.7233(4) 0.4639(3) 0.0679(17) Uani 1 1 d .
H31A H 0.7333 0.6945 0.4623 0.102 Uiso 1 1 calc R
H31B H 0.6484 0.7785 0.4213 0.102 Uiso 1 1 calc R
H31C H 0.6023 0.6651 0.4601 0.102 Uiso 1 1 calc R
C32 C 0.4592(5) 0.8500(4) 0.5501(4) 0.0752(19) Uani 1 1 d .
H32A H 0.4044 0.7954 0.5452 0.113 Uiso 1 1 calc R
H32B H 0.4630 0.9035 0.5058 0.113 Uiso 1 1 calc R
H32C H 0.4332 0.8855 0.5964 0.113 Uiso 1 1 calc R
C33 C 0.5644(5) 0.5140(4) 0.7532(3) 0.0624(16) Uani 1 1 d .
H33A H 0.6457 0.5080 0.7615 0.094 Uiso 1 1 calc R
H33B H 0.5315 0.4427 0.7622 0.094 Uiso 1 1 calc R
H33C H 0.5211 0.5618 0.7883 0.094 Uiso 1 1 calc R
C34 C 0.6324(5) 0.4705(4) 0.5890(3) 0.0718(18) Uani 1 1 d .
H34A H 0.6358 0.4992 0.5356 0.108 Uiso 1 1 calc R
H34B H 0.5908 0.4035 0.5975 0.108 Uiso 1 1 calc R
H34C H 0.7112 0.4564 0.6014 0.108 Uiso 1 1 calc R
C35 C 0.3977(5) 0.5752(4) 0.6384(3) 0.0667(17) Uani 1 1 d .
H35A H 0.3537 0.6242 0.6724 0.100 Uiso 1 1 calc R
H35B H 0.3677 0.5029 0.6505 0.100 Uiso 1 1 calc R
H35C H 0.3897 0.6006 0.5856 0.100 Uiso 1 1 calc R
C36 C 0.6904(4) 0.7810(3) 0.9068(2) 0.0317(10) Uani 1 1 d .
C37 C 0.4874(4) 0.7906(4) 0.8853(3) 0.0375(11) Uani 1 1 d .
H37 H 0.4743 0.7219 0.9187 0.045 Uiso 1 1 calc R
C38 C 0.4408(4) 0.8862(4) 0.9313(3) 0.0436(12) Uani 1 1 d .
H38A H 0.4811 0.8850 0.9765 0.052 Uiso 1 1 calc R
H38B H 0.4573 0.9546 0.8995 0.052 Uiso 1 1 calc R
C39 C 0.3095(5) 0.8803(4) 0.9568(3) 0.0592(16) Uani 1 1 d .
H39A H 0.2935 0.8149 0.9922 0.071 Uiso 1 1 calc R
H39B H 0.2813 0.9436 0.9841 0.071 Uiso 1 1 calc R
C40 C 0.2450(5) 0.8774(4) 0.8882(4) 0.0674(18) Uani 1 1 d .
H40A H 0.1614 0.8696 0.9062 0.081 Uiso 1 1 calc R
H40B H 0.2543 0.9463 0.8557 0.081 Uiso 1 1 calc R
C41 C 0.2903(4) 0.7845(4) 0.8411(3) 0.0619(16) Uani 1 1 d .
H41A H 0.2510 0.7884 0.7953 0.074 Uiso 1 1 calc R
H41B H 0.2723 0.7152 0.8715 0.074 Uiso 1 1 calc R
C42 C 0.4217(4) 0.7897(4) 0.8172(3) 0.0473(13) Uani 1 1 d .
H42A H 0.4496 0.7269 0.7892 0.057 Uiso 1 1 calc R
H42B H 0.4384 0.8555 0.7823 0.057 Uiso 1 1 calc R
C43 C 0.7405(4) 0.7197(3) 1.0374(3) 0.0369(11) Uani 1 1 d .
H43 H 0.8146 0.6881 1.0118 0.044 Uiso 1 1 calc R
C44 C 0.7673(5) 0.8187(4) 1.0766(3) 0.0528(14) Uani 1 1 d .
H44A H 0.8071 0.8720 1.0382 0.063 Uiso 1 1 calc R
H44B H 0.6938 0.8529 1.0994 0.063 Uiso 1 1 calc R
C45 C 0.8440(5) 0.7862(5) 1.1388(3) 0.0661(16) Uani 1 1 d .
H45A H 0.8574 0.8504 1.1639 0.079 Uiso 1 1 calc R
H45B H 0.9201 0.7578 1.1153 0.079 Uiso 1 1 calc R
C46 C 0.7881(6) 0.7001(5) 1.1989(3) 0.0753(19) Uani 1 1 d .
H46A H 0.7160 0.7306 1.2264 0.090 Uiso 1 1 calc R
H46B H 0.8417 0.6775 1.2363 0.090 Uiso 1 1 calc R
C47 C 0.7603(5) 0.6021(5) 1.1599(3) 0.0618(16) Uani 1 1 d .
H47A H 0.8335 0.5677 1.1368 0.074 Uiso 1 1 calc R
H47B H 0.7207 0.5489 1.1985 0.074 Uiso 1 1 calc R
C48 C 0.6828(4) 0.6347(4) 1.0980(3) 0.0488(13) Uani 1 1 d .
H48A H 0.6074 0.6643 1.1215 0.059 Uiso 1 1 calc R
H48B H 0.6682 0.5704 1.0733 0.059 Uiso 1 1 calc R

loop_
_atom_site_aniso_label
_atom_site_aniso_U_11
_atom_site_aniso_U_22
_atom_site_aniso_U_33
_atom_site_aniso_U_23
_atom_site_aniso_U_13
_atom_site_aniso_U_12
Sm1 0.03343(15) 0.03236(14) 0.02958(15) -0.00008(10) -0.00936(10) -0.00124(10)
Si1 0.0420(8) 0.0424(8) 0.0467(9) 0.0039(6) -0.0174(7) -0.0086(7)
Si2 0.0501(9) 0.0390(7) 0.0419(8) 0.0028(6) -0.0212(7) -0.0083(7)
N1 0.037(2) 0.0226(18) 0.028(2) -0.0007(15) 0.0001(17) -0.0033(16)
N2 0.029(2) 0.0276(19) 0.038(2) 0.0013(16) -0.0126(17) 0.0011(16)
N3 0.034(2) 0.038(2) 0.033(2) -0.0002(16) -0.0108(17) -0.0002(17)
N4 0.027(2) 0.036(2) 0.037(2) 0.0031(17) -0.0089(17) -0.0015(17)
N5 0.031(2) 0.047(2) 0.034(2) 0.0060(18) -0.0020(18) 0.0013(18)
C1 0.070(4) 0.036(3) 0.035(3) -0.001(2) -0.013(3) -0.015(3)
C2 0.026(2) 0.031(2) 0.024(2) -0.0050(18) -0.0012(19) 0.0008(19)
C3 0.027(2) 0.027(2) 0.027(2) 0.0026(18) -0.0077(19) -0.0019(19)
C4 0.026(2) 0.028(2) 0.038(3) 0.0010(19) -0.013(2) -0.004(2)
C5 0.039(3) 0.034(3) 0.058(3) -0.003(2) -0.017(3) 0.000(2)
C6 0.046(3) 0.024(2) 0.028(2) -0.0011(18) -0.010(2) -0.009(2)
C7 0.048(3) 0.036(3) 0.028(3) -0.006(2) -0.004(2) -0.012(2)
C8 0.065(4) 0.039(3) 0.034(3) -0.002(2) 0.002(3) -0.016(3)
C9 0.076(4) 0.035(3) 0.040(3) 0.008(2) -0.006(3) -0.012(3)
C10 0.070(4) 0.033(3) 0.043(3) 0.003(2) -0.014(3) 0.001(3)
C11 0.051(3) 0.031(2) 0.031(3) 0.004(2) -0.008(2) -0.004(2)
C12 0.044(3) 0.047(3) 0.037(3) -0.004(2) 0.008(2) -0.009(3)
C13 0.051(4) 0.068(4) 0.062(4) -0.021(3) -0.001(3) -0.002(3)
C14 0.060(4) 0.086(4) 0.064(4) -0.015(3) -0.016(3) -0.015(3)
C15 0.051(3) 0.029(3) 0.062(4) 0.004(2) -0.006(3) 0.005(2)
C16 0.052(4) 0.091(5) 0.087(5) -0.002(4) -0.014(4) 0.006(3)
C17 0.066(4) 0.068(4) 0.080(5) -0.020(3) 0.011(3) -0.006(3)
C18 0.027(2) 0.024(2) 0.046(3) -0.003(2) -0.016(2) 0.0011(19)
C19 0.041(3) 0.028(2) 0.040(3) 0.000(2) -0.017(2) -0.001(2)
C20 0.053(3) 0.034(3) 0.057(4) 0.002(2) -0.019(3) -0.008(2)
C21 0.065(4) 0.038(3) 0.060(4) -0.015(3) -0.020(3) 0.005(3)
C22 0.051(3) 0.047(3) 0.050(3) -0.014(3) -0.011(3) 0.002(3)
C23 0.034(3) 0.038(3) 0.042(3) -0.004(2) -0.008(2) -0.003(2)
C24 0.049(3) 0.032(2) 0.040(3) 0.005(2) -0.011(2) 0.000(2)
C25 0.049(3) 0.062(3) 0.044(3) 0.010(3) -0.012(3) -0.009(3)
C26 0.059(4) 0.056(3) 0.043(3) 0.004(2) -0.015(3) -0.010(3)
C27 0.039(3) 0.041(3) 0.051(3) -0.004(2) 0.001(2) -0.003(2)
C28 0.059(4) 0.076(4) 0.043(3) 0.004(3) -0.003(3) -0.002(3)
C29 0.047(4) 0.099(5) 0.109(6) 0.030(4) -0.005(4) -0.012(4)
C30 0.063(4) 0.048(3) 0.070(4) 0.001(3) -0.019(3) -0.011(3)
C31 0.101(5) 0.068(4) 0.038(3) 0.005(3) -0.025(3) -0.015(3)
C32 0.065(4) 0.055(4) 0.109(5) 0.021(3) -0.043(4) -0.005(3)
C33 0.053(4) 0.070(4) 0.063(4) 0.025(3) -0.023(3) -0.015(3)
C34 0.091(5) 0.044(3) 0.083(5) -0.015(3) -0.009(4) -0.007(3)
C35 0.052(4) 0.069(4) 0.082(4) 0.015(3) -0.034(3) -0.017(3)
C36 0.034(3) 0.028(2) 0.032(3) -0.0003(19) -0.003(2) -0.001(2)
C37 0.032(3) 0.042(3) 0.036(3) 0.006(2) -0.004(2) 0.001(2)
C38 0.039(3) 0.047(3) 0.043(3) -0.005(2) -0.002(2) 0.006(2)
C39 0.044(3) 0.051(3) 0.072(4) 0.008(3) 0.010(3) 0.014(3)
C40 0.031(3) 0.064(4) 0.100(5) 0.010(3) 0.002(3) 0.006(3)
C41 0.031(3) 0.065(4) 0.088(5) 0.009(3) -0.012(3) -0.008(3)
C42 0.035(3) 0.057(3) 0.049(3) -0.001(2) -0.007(2) -0.004(3)
C43 0.035(3) 0.043(3) 0.031(3) 0.001(2) -0.004(2) 0.001(2)
C44 0.066(4) 0.052(3) 0.042(3) -0.010(2) -0.012(3) 0.006(3)
C45 0.079(4) 0.073(4) 0.051(4) -0.015(3) -0.021(3) 0.006(3)
C46 0.075(5) 0.115(5) 0.034(3) -0.002(3) -0.017(3) 0.021(4)
C47 0.061(4) 0.078(4) 0.040(3) 0.018(3) -0.007(3) 0.008(3)
C48 0.048(3) 0.054(3) 0.040(3) 0.014(2) -0.007(3) 0.005(3)

loop_
_atom_type_symbol
_atom_type_description
_atom_type_scat_dispersion_real
_atom_type_scat_dispersion_imag
_atom_type_scat_source
C C 0.0033 0.0016 'International Tables Vol C Tables 4.2.6.8 and 6.1.1.4'
H H 0.0000 0.0000 'International Tables Vol C Tables 4.2.6.8 and 6.1.1.4'
N N 0.0061 0.0033 'International Tables Vol C Tables 4.2.6.8 and 6.1.1.4'
Sm Sm -0.1638 3.4418 'International Tables Vol C Tables 4.2.6.8 and 6.1.1.4'
Si Si 0.0817 0.0704 'International Tables Vol C Tables 4.2.6.8 and 6.1.1.4'

loop_
_geom_angle_atom_site_label_1
_geom_angle_atom_site_label_2
_geom_angle_atom_site_label_3
_geom_angle
N2 Sm1 N3 120.17(12)
N2 Sm1 N4 85.47(12)
N3 Sm1 N4 128.24(12)
N2 Sm1 N1 88.77(12)
N3 Sm1 N1 139.03(12)
N4 Sm1 N1 78.28(11)
N2 Sm1 Si2 136.57(9)
N3 Sm1 Si2 26.38(9)
N4 Sm1 Si2 134.18(9)
N1 Sm1 Si2 112.77(9)
N3 Si1 C35 112.6(2)
N3 Si1 C34 114.2(2)
C35 Si1 C34 107.3(3)
N3 Si1 C33 108.9(2)
C35 Si1 C33 107.1(3)
C34 Si1 C33 106.2(3)
N3 Si2 C31 115.3(2)
N3 Si2 C32 113.0(2)
C31 Si2 C32 106.8(3)
N3 Si2 C30 106.3(2)
C31 Si2 C30 106.9(3)
C32 Si2 C30 108.1(2)
N3 Si2 Sm1 37.04(12)
C31 Si2 Sm1 135.3(2)
C32 Si2 Sm1 116.4(2)
C30 Si2 Sm1 70.42(17)
C2 N1 C6 117.9(3)
C2 N1 Sm1 113.9(2)
C6 N1 Sm1 127.4(3)
C4 N2 C18 117.5(3)
C4 N2 Sm1 114.7(3)
C18 N2 Sm1 127.3(3)
Si2 N3 Si1 124.4(2)
Si2 N3 Sm1 116.58(17)
Si1 N3 Sm1 119.02(18)
C36 N4 C37 119.0(4)
C36 N4 Sm1 111.2(3)
C37 N4 Sm1 124.5(3)
C36 N5 C43 127.0(4)
C36 N5 H5 116.5
C43 N5 H5 116.5
C2 C1 H1A 120.0
C2 C1 H1B 120.0
H1A C1 H1B 120.0
N1 C2 C1 126.3(4)
N1 C2 C3 117.9(3)
C1 C2 C3 115.9(4)
C4 C3 C2 114.9(3)
C4 C3 C36 113.1(3)
C2 C3 C36 112.7(3)
C4 C3 H3 105.0
C2 C3 H3 105.0
C36 C3 H3 105.0
C5 C4 N2 126.7(4)
C5 C4 C3 117.9(4)
N2 C4 C3 115.5(4)
C4 C5 H5A 120.0
C4 C5 H5B 120.0
H5A C5 H5B 120.0
C11 C6 C7 120.9(4)
C11 C6 N1 119.1(4)
C7 C6 N1 119.8(4)
C8 C7 C6 118.0(5)
C8 C7 C12 119.3(4)
C6 C7 C12 122.7(4)
C9 C8 C7 121.4(5)
C9 C8 H8 119.3
C7 C8 H8 119.3
C8 C9 C10 120.0(5)
C8 C9 H9 120.0
C10 C9 H9 120.0
C9 C10 C11 121.0(5)
C9 C10 H10 119.5
C11 C10 H10 119.5
C10 C11 C6 118.6(4)
C10 C11 C15 119.2(4)
C6 C11 C15 122.2(4)
C7 C12 C13 111.0(4)
C7 C12 C14 112.5(4)
C13 C12 C14 109.9(4)
C7 C12 H12 107.7
C13 C12 H12 107.7
C14 C12 H12 107.7
C12 C13 H13A 109.5
C12 C13 H13B 109.5
H13A C13 H13B 109.5
C12 C13 H13C 109.5
H13A C13 H13C 109.5
H13B C13 H13C 109.5
C12 C14 H14A 109.5
C12 C14 H14B 109.5
H14A C14 H14B 109.5
C12 C14 H14C 109.5
H14A C14 H14C 109.5
H14B C14 H14C 109.5
C11 C15 C17 110.5(4)
C11 C15 C16 114.2(4)
C17 C15 C16 109.8(5)
C11 C15 H15 107.3
C17 C15 H15 107.3
C16 C15 H15 107.3
C15 C16 H16A 109.5
C15 C16 H16B 109.5
H16A C16 H16B 109.5
C15 C16 H16C 109.5
H16A C16 H16C 109.5
H16B C16 H16C 109.5
C15 C17 H17A 109.5
C15 C17 H17B 109.5
H17A C17 H17B 109.5
C15 C17 H17C 109.5
H17A C17 H17C 109.5
H17B C17 H17C 109.5
C23 C18 C19 120.3(4)
C23 C18 N2 119.7(4)
C19 C18 N2 119.8(4)
C20 C19 C18 118.1(4)
C20 C19 C24 119.0(4)
C18 C19 C24 122.9(4)
C21 C20 C19 122.0(4)
C21 C20 H20 119.0
C19 C20 H20 119.0
C20 C21 C22 119.4(5)
C20 C21 H21 120.3
C22 C21 H21 120.3
C21 C22 C23 121.2(5)
C21 C22 H22 119.4
C23 C22 H22 119.4
C22 C23 C18 118.7(4)
C22 C23 C27 119.2(4)
C18 C23 C27 122.0(4)
C19 C24 C26 110.8(4)
C19 C24 C25 112.2(4)
C26 C24 C25 110.7(4)
C19 C24 H24 107.7
C26 C24 H24 107.7
C25 C24 H24 107.7
C24 C25 H25A 109.5
C24 C25 H25B 109.5
H25A C25 H25B 109.5
C24 C25 H25C 109.5
H25A C25 H25C 109.5
H25B C25 H25C 109.5
C24 C26 H26A 109.5
C24 C26 H26B 109.5
H26A C26 H26B 109.5
C24 C26 H26C 109.5
H26A C26 H26C 109.5
H26B C26 H26C 109.5
C28 C27 C29 109.7(4)
C28 C27 C23 113.8(4)
C29 C27 C23 109.8(4)
C28 C27 H27 107.7
C29 C27 H27 107.7
C23 C27 H27 107.7
C27 C28 H28A 109.5
C27 C28 H28B 109.5
H28A C28 H28B 109.5
C27 C28 H28C 109.5
H28A C28 H28C 109.5
H28B C28 H28C 109.5
C27 C29 H29A 109.5
C27 C29 H29B 109.5
H29A C29 H29B 109.5
C27 C29 H29C 109.5
H29A C29 H29C 109.5
H29B C29 H29C 109.5
Si2 C30 H30A 109.5
Si2 C30 H30B 109.5
H30A C30 H30B 109.5
Si2 C30 H30C 109.5
H30A C30 H30C 109.5
H30B C30 H30C 109.5
Si2 C31 H31A 109.5
Si2 C31 H31B 109.5
H31A C31 H31B 109.5
Si2 C31 H31C 109.5
H31A C31 H31C 109.5
H31B C31 H31C 109.5
Si2 C32 H32A 109.5
Si2 C32 H32B 109.5
H32A C32 H32B 109.5
Si2 C32 H32C 109.5
H32A C32 H32C 109.5
H32B C32 H32C 109.5
Si1 C33 H33A 109.5
Si1 C33 H33B 109.5
H33A C33 H33B 109.5
Si1 C33 H33C 109.5
H33A C33 H33C 109.5
H33B C33 H33C 109.5
Si1 C34 H34A 109.5
Si1 C34 H34B 109.5
H34A C34 H34B 109.5
Si1 C34 H34C 109.5
H34A C34 H34C 109.5
H34B C34 H34C 109.5
Si1 C35 H35A 109.5
Si1 C35 H35B 109.5
H35A C35 H35B 109.5
Si1 C35 H35C 109.5
H35A C35 H35C 109.5
H35B C35 H35C 109.5
N5 C36 N4 123.7(4)
N5 C36 C3 119.0(4)
N4 C36 C3 117.3(4)
N4 C37 C42 108.5(4)
N4 C37 C38 112.1(4)
C42 C37 C38 109.4(4)
N4 C37 H37 108.9
C42 C37 H37 108.9
C38 C37 H37 108.9
C39 C38 C37 111.0(4)
C39 C38 H38A 109.4
C37 C38 H38A 109.4
C39 C38 H38B 109.4
C37 C38 H38B 109.4
H38A C38 H38B 108.0
C40 C39 C38 110.7(4)
C40 C39 H39A 109.5
C38 C39 H39A 109.5
C40 C39 H39B 109.5
C38 C39 H39B 109.5
H39A C39 H39B 108.1
C41 C40 C39 111.7(5)
C41 C40 H40A 109.3
C39 C40 H40A 109.3
C41 C40 H40B 109.3
C39 C40 H40B 109.3
H40A C40 H40B 107.9
C40 C41 C42 110.6(4)
C40 C41 H41A 109.5
C42 C41 H41A 109.5
C40 C41 H41B 109.5
C42 C41 H41B 109.5
H41A C41 H41B 108.1
C37 C42 C41 112.3(4)
C37 C42 H42A 109.2
C41 C42 H42A 109.2
C37 C42 H42B 109.2
C41 C42 H42B 109.2
H42A C42 H42B 107.9
N5 C43 C48 108.1(4)
N5 C43 C44 111.9(4)
C48 C43 C44 109.3(4)
N5 C43 H43 109.1
C48 C43 H43 109.1
C44 C43 H43 109.1
C45 C44 C43 111.2(4)
C45 C44 H44A 109.4
C43 C44 H44A 109.4
C45 C44 H44B 109.4
C43 C44 H44B 109.4
H44A C44 H44B 108.0
C44 C45 C46 111.7(5)
C44 C45 H45A 109.3
C46 C45 H45A 109.3
C44 C45 H45B 109.3
C46 C45 H45B 109.3
H45A C45 H45B 108.0
C45 C46 C47 109.8(5)
C45 C46 H46A 109.7
C47 C46 H46A 109.7
C45 C46 H46B 109.7
C47 C46 H46B 109.7
H46A C46 H46B 108.2
C48 C47 C46 111.5(5)
C48 C47 H47A 109.3
C46 C47 H47A 109.3
C48 C47 H47B 109.3
C46 C47 H47B 109.3
H47A C47 H47B 108.0
C47 C48 C43 110.9(4)
C47 C48 H48A 109.4
C43 C48 H48A 109.4
C47 C48 H48B 109.4
C43 C48 H48B 109.4
H48A C48 H48B 108.0

loop_
_geom_bond_atom_site_label_1
_geom_bond_atom_site_label_2
_geom_bond_distance
Sm1 N2 2.251(3)
Sm1 N3 2.308(4)
Sm1 N4 2.364(3)
Sm1 N1 2.387(3)
Sm1 Si2 3.4266(14)
Si1 N3 1.716(3)
Si1 C35 1.860(5)
Si1 C34 1.860(5)
Si1 C33 1.880(5)
Si2 N3 1.703(4)
Si2 C31 1.856(5)
Si2 C32 1.870(6)
Si2 C30 1.877(5)
N1 C2 1.338(5)
N1 C6 1.451(5)
N2 C4 1.384(5)
N2 C18 1.441(5)
N4 C36 1.335(5)
N4 C37 1.478(5)
N5 C36 1.328(5)
N5 C43 1.459(6)
N5 H5 0.8700
C1 C2 1.398(5)
C1 H1A 0.9400
C1 H1B 0.9400
C2 C3 1.538(5)
C3 C4 1.533(5)
C3 C36 1.543(5)
C3 H3 0.9900
C4 C5 1.333(6)
C5 H5A 0.9400
C5 H5B 0.9400
C6 C11 1.396(6)
C6 C7 1.399(6)
C7 C8 1.398(6)
C7 C12 1.512(7)
C8 C9 1.365(7)
C8 H8 0.9400
C9 C10 1.375(7)
C9 H9 0.9400
C10 C11 1.391(6)
C10 H10 0.9400
C11 C15 1.516(6)
C12 C13 1.532(6)
C12 C14 1.532(7)
C12 H12 0.9900
C13 H13A 0.9700
C13 H13B 0.9700
C13 H13C 0.9700
C14 H14A 0.9700
C14 H14B 0.9700
C14 H14C 0.9700
C15 C17 1.532(7)
C15 C16 1.538(8)
C15 H15 0.9900
C16 H16A 0.9700
C16 H16B 0.9700
C16 H16C 0.9700
C17 H17A 0.9700
C17 H17B 0.9700
C17 H17C 0.9700
C18 C23 1.401(6)
C18 C19 1.412(6)
C19 C20 1.388(6)
C19 C24 1.516(6)
C20 C21 1.372(6)
C20 H20 0.9400
C21 C22 1.378(6)
C21 H21 0.9400
C22 C23 1.395(6)
C22 H22 0.9400
C23 C27 1.523(6)
C24 C26 1.534(7)
C24 C25 1.536(6)
C24 H24 0.9900
C25 H25A 0.9700
C25 H25B 0.9700
C25 H25C 0.9700
C26 H26A 0.9700
C26 H26B 0.9700
C26 H26C 0.9700
C27 C28 1.519(7)
C27 C29 1.520(7)
C27 H27 0.9900
C28 H28A 0.9700
C28 H28B 0.9700
C28 H28C 0.9700
C29 H29A 0.9700
C29 H29B 0.9700
C29 H29C 0.9700
C30 H30A 0.9700
C30 H30B 0.9700
C30 H30C 0.9700
C31 H31A 0.9700
C31 H31B 0.9700
C31 H31C 0.9700
C32 H32A 0.9700
C32 H32B 0.9700
C32 H32C 0.9700
C33 H33A 0.9700
C33 H33B 0.9700
C33 H33C 0.9700
C34 H34A 0.9700
C34 H34B 0.9700
C34 H34C 0.9700
C35 H35A 0.9700
C35 H35B 0.9700
C35 H35C 0.9700
C37 C42 1.515(6)
C37 C38 1.535(6)
C37 H37 0.9900
C38 C39 1.523(6)
C38 H38A 0.9800
C38 H38B 0.9800
C39 C40 1.516(8)
C39 H39A 0.9800
C39 H39B 0.9800
C40 C41 1.516(7)
C40 H40A 0.9800
C40 H40B 0.9800
C41 C42 1.521(6)
C41 H41A 0.9800
C41 H41B 0.9800
C42 H42A 0.9800
C42 H42B 0.9800
C43 C48 1.530(6)
C43 C44 1.535(6)
C43 H43 0.9900
C44 C45 1.519(7)
C44 H44A 0.9800
C44 H44B 0.9800
C45 C46 1.525(7)
C45 H45A 0.9800
C45 H45B 0.9800
C46 C47 1.526(7)
C46 H46A 0.9800
C46 H46B 0.9800
C47 C48 1.522(7)
C47 H47A 0.9800
C47 H47B 0.9800
C48 H48A 0.9800
C48 H48B 0.9800

loop_
_geom_torsion_atom_site_label_1
_geom_torsion_atom_site_label_2
_geom_torsion_atom_site_label_3
_geom_torsion_atom_site_label_4
_geom_torsion
N2 Sm1 Si2 N3 61.0(2)
N4 Sm1 Si2 N3 -89.0(2)
N1 Sm1 Si2 N3 175.2(2)
N2 Sm1 Si2 C31 -9.6(3)
N3 Sm1 Si2 C31 -70.6(3)
N4 Sm1 Si2 C31 -159.7(3)
N1 Sm1 Si2 C31 104.5(3)
N2 Sm1 Si2 C32 154.8(2)
N3 Sm1 Si2 C32 93.8(3)
N4 Sm1 Si2 C32 4.8(2)
N1 Sm1 Si2 C32 -91.0(2)
N2 Sm1 Si2 C30 -104.1(2)
N3 Sm1 Si2 C30 -165.2(3)
N4 Sm1 Si2 C30 105.8(2)
N1 Sm1 Si2 C30 10.0(2)
N2 Sm1 N1 C2 -43.2(3)
N3 Sm1 N1 C2 178.9(3)
N4 Sm1 N1 C2 42.4(3)
Si2 Sm1 N1 C2 175.6(2)
N2 Sm1 N1 C6 147.9(3)
N3 Sm1 N1 C6 10.0(4)
N4 Sm1 N1 C6 -126.5(3)
Si2 Sm1 N1 C6 6.7(3)
N3 Sm1 N2 C4 172.4(3)
N4 Sm1 N2 C4 -55.4(3)
N1 Sm1 N2 C4 22.9(3)
Si2 Sm1 N2 C4 145.6(2)
N3 Sm1 N2 C18 1.0(4)
N4 Sm1 N2 C18 133.3(3)
N1 Sm1 N2 C18 -148.4(3)
Si2 Sm1 N2 C18 -25.7(4)
C31 Si2 N3 Si1 -48.9(4)
C32 Si2 N3 Si1 74.4(3)
C30 Si2 N3 Si1 -167.1(3)
Sm1 Si2 N3 Si1 178.3(4)
C31 Si2 N3 Sm1 132.8(3)
C32 Si2 N3 Sm1 -103.9(3)
C30 Si2 N3 Sm1 14.6(3)
C35 Si1 N3 Si2 -54.0(3)
C34 Si1 N3 Si2 68.8(3)
C33 Si1 N3 Si2 -172.6(3)
C35 Si1 N3 Sm1 124.3(3)
C34 Si1 N3 Sm1 -112.9(3)
C33 Si1 N3 Sm1 5.6(3)
N2 Sm1 N3 Si2 -135.92(19)
N4 Sm1 N3 Si2 114.1(2)
N1 Sm1 N3 Si2 -6.8(3)
N2 Sm1 N3 Si1 45.7(2)
N4 Sm1 N3 Si1 -64.3(2)
N1 Sm1 N3 Si1 174.82(16)
Si2 Sm1 N3 Si1 -178.4(4)
N2 Sm1 N4 C36 25.1(3)
N3 Sm1 N4 C36 150.5(3)
N1 Sm1 N4 C36 -64.6(3)
Si2 Sm1 N4 C36 -175.0(2)
N2 Sm1 N4 C37 -128.8(3)
N3 Sm1 N4 C37 -3.4(4)
N1 Sm1 N4 C37 141.5(3)
Si2 Sm1 N4 C37 31.0(3)
C6 N1 C2 C1 -0.4(6)
Sm1 N1 C2 C1 -170.4(4)
C6 N1 C2 C3 -179.7(3)
Sm1 N1 C2 C3 10.3(4)
N1 C2 C3 C4 57.8(5)
C1 C2 C3 C4 -121.6(4)
N1 C2 C3 C36 -73.7(5)
C1 C2 C3 C36 106.9(4)
C18 N2 C4 C5 17.2(6)
Sm1 N2 C4 C5 -155.0(4)
C18 N2 C4 C3 -161.9(3)
Sm1 N2 C4 C3 25.9(4)
C2 C3 C4 C5 96.9(5)
C36 C3 C4 C5 -131.8(4)
C2 C3 C4 N2 -84.0(4)
C36 C3 C4 N2 47.3(5)
C2 N1 C6 C11 -98.0(5)
Sm1 N1 C6 C11 70.4(5)
C2 N1 C6 C7 86.3(5)
Sm1 N1 C6 C7 -105.2(4)
C11 C6 C7 C8 -3.0(6)
N1 C6 C7 C8 172.5(4)
C11 C6 C7 C12 176.4(4)
N1 C6 C7 C12 -8.1(6)
C6 C7 C8 C9 -0.1(7)
C12 C7 C8 C9 -179.6(4)
C7 C8 C9 C10 2.6(7)
C8 C9 C10 C11 -2.0(7)
C9 C10 C11 C6 -1.1(7)
C9 C10 C11 C15 176.6(4)
C7 C6 C11 C10 3.6(6)
N1 C6 C11 C10 -172.0(4)
C7 C6 C11 C15 -174.0(4)
N1 C6 C11 C15 10.5(6)
C8 C7 C12 C13 -65.0(5)
C6 C7 C12 C13 115.6(5)
C8 C7 C12 C14 58.7(6)
C6 C7 C12 C14 -120.8(5)
C10 C11 C15 C17 -77.1(6)
C6 C11 C15 C17 100.5(5)
C10 C11 C15 C16 47.3(6)
C6 C11 C15 C16 -135.1(5)
C4 N2 C18 C23 -109.8(5)
Sm1 N2 C18 C23 61.4(5)
C4 N2 C18 C19 75.1(5)
Sm1 N2 C18 C19 -113.8(4)
C23 C18 C19 C20 -2.7(6)
N2 C18 C19 C20 172.5(4)
C23 C18 C19 C24 175.8(4)
N2 C18 C19 C24 -9.1(6)
C18 C19 C20 C21 -0.1(7)
C24 C19 C20 C21 -178.6(5)
C19 C20 C21 C22 1.9(8)
C20 C21 C22 C23 -1.0(8)
C21 C22 C23 C18 -1.8(7)
C21 C22 C23 C27 174.3(5)
C19 C18 C23 C22 3.6(7)
N2 C18 C23 C22 -171.5(4)
C19 C18 C23 C27 -172.3(4)
N2 C18 C23 C27 12.5(7)
C20 C19 C24 C26 61.2(5)
C18 C19 C24 C26 -117.3(5)
C20 C19 C24 C25 -63.1(6)
C18 C19 C24 C25 118.5(5)
C22 C23 C27 C28 62.8(6)
C18 C23 C27 C28 -121.3(5)
C22 C23 C27 C29 -60.7(6)
C18 C23 C27 C29 115.2(5)
C43 N5 C36 N4 174.2(4)
C43 N5 C36 C3 -4.4(6)
C37 N4 C36 N5 7.0(6)
Sm1 N4 C36 N5 -148.6(3)
C37 N4 C36 C3 -174.3(3)
Sm1 N4 C36 C3 30.1(4)
C4 C3 C36 N5 93.0(4)
C2 C3 C36 N5 -134.6(4)
C4 C3 C36 N4 -85.7(4)
C2 C3 C36 N4 46.7(5)
C36 N4 C37 C42 -169.0(4)
Sm1 N4 C37 C42 -16.9(5)
C36 N4 C37 C38 70.0(5)
Sm1 N4 C37 C38 -137.9(3)
N4 C37 C38 C39 177.3(4)
C42 C37 C38 C39 56.8(5)
C37 C38 C39 C40 -56.8(5)
C38 C39 C40 C41 55.9(6)
C39 C40 C41 C42 -54.9(6)
N4 C37 C42 C41 -179.2(4)
C38 C37 C42 C41 -56.6(5)
C40 C41 C42 C37 55.9(6)
C36 N5 C43 C48 -150.4(4)
C36 N5 C43 C44 89.2(5)
N5 C43 C44 C45 176.6(4)
C48 C43 C44 C45 56.8(6)
C43 C44 C45 C46 -57.1(6)
C44 C45 C46 C47 55.7(6)
C45 C46 C47 C48 -56.1(6)
C46 C47 C48 C43 57.8(6)
N5 C43 C48 C47 -179.2(4)
C44 C43 C48 C47 -57.1(6)
